data_7205385
loop_
_publ_author_name
'Karmakar, Anirban'
'Goldberg, Israel'

_publ_section_title
;
 Coordination polymers of flexible tetracarboxylic acids with metal
 ions. I. Synthesis of CH2- and (CH2)2-spaced bis(oxy)isophthalic acid
 ligands, and structural characterization of their polymeric adducts
 with lanthanoid ions
;
_journal_issue 1
_journal_name_full CrystEngComm
_journal_page_first 339
_journal_paper_doi 10.1039/c0ce00474j
_journal_volume 13
_journal_year 2011
_chemical_formula_moiety 'C18 H15 Ce O12, H2 O'
_chemical_formula_sum 'C18 H17 Ce O13'
_chemical_formula_weight 581.44
_chemical_name_systematic
;
?
;
_space_group_IT_number 2
_symmetry_cell_setting triclinic
_symmetry_space_group_name_Hall '-P 1'
_symmetry_space_group_name_H-M 'P -1'
_atom_sites_solution_hydrogens geom
_atom_sites_solution_primary direct
_atom_sites_solution_secondary difmap
_audit_creation_method SHELXL-97
_cell_angle_alpha 82.8401(18)
_cell_angle_beta 88.141(2)
_cell_angle_gamma 66.521(3)
_cell_formula_units_Z 2
_cell_length_a 8.0901(3)
_cell_length_b 10.1509(4)
_cell_length_c 14.6134(7)
_cell_measurement_reflns_used 4203
_cell_measurement_temperature 110(2)
_cell_measurement_theta_max 26.50
_cell_measurement_theta_min 2.20
_cell_volume 1091.94(8)
_computing_cell_refinement Denzo
_computing_data_collection 'Collect, Nonius B.V.'
_computing_data_reduction 'Denzo & Scalepack'
_computing_structure_refinement 'SHELXL-97 (Sheldrick, 1997)'
_computing_structure_solution SIR-97
_diffrn_ambient_temperature 110(2)
_diffrn_detector_area_resol_mean 12.8
_diffrn_measured_fraction_theta_full 0.989
_diffrn_measured_fraction_theta_max 0.989
_diffrn_measurement_device_type 'Nonius KappaCCD'
_diffrn_measurement_method '1 deg. \w scans'
_diffrn_radiation_monochromator graphite
_diffrn_radiation_source 'fine-focus sealed tube'
_diffrn_radiation_type MoK\a
_diffrn_radiation_wavelength 0.71073
_diffrn_reflns_av_R_equivalents 0.0790
_diffrn_reflns_av_sigmaI/netI 0.0731
_diffrn_reflns_limit_h_max 0
_diffrn_reflns_limit_h_min -10
_diffrn_reflns_limit_k_max 11
_diffrn_reflns_limit_k_min -12
_diffrn_reflns_limit_l_max 18
_diffrn_reflns_limit_l_min -18
_diffrn_reflns_number 13557
_diffrn_reflns_theta_full 26.50
_diffrn_reflns_theta_max 26.50
_diffrn_reflns_theta_min 2.20
_diffrn_standards_number 0
_exptl_absorpt_coefficient_mu 2.150
_exptl_absorpt_correction_T_max 0.8137
_exptl_absorpt_correction_T_min 0.6155
_exptl_absorpt_correction_type multi-scan
_exptl_absorpt_process_details 'Blessing, 1995'
_exptl_crystal_colour colorless
_exptl_crystal_density_diffrn 1.768
_exptl_crystal_density_method 'not measured'
_exptl_crystal_description rod
_exptl_crystal_F_000 574
_exptl_crystal_size_max 0.25
_exptl_crystal_size_mid 0.10
_exptl_crystal_size_min 0.10
_platon_squeeze_details
;
;
_refine_diff_density_max 1.235
_refine_diff_density_min -1.071
_refine_diff_density_rms 0.153
_refine_ls_extinction_method none
_refine_ls_goodness_of_fit_ref 1.001
_refine_ls_hydrogen_treatment constr
_refine_ls_matrix_type full
_refine_ls_number_parameters 289
_refine_ls_number_reflns 4472
_refine_ls_number_restraints 7
_refine_ls_restrained_S_all 1.013
_refine_ls_R_factor_all 0.0577
_refine_ls_R_factor_gt 0.0426
_refine_ls_shift/su_max 0.007
_refine_ls_shift/su_mean 0.001
_refine_ls_structure_factor_coef Fsqd
_refine_ls_weighting_details 'calc w=1/[\s^2^(Fo^2^)+(0.0484P)^2^+0.0000P] where P=(Fo^2^+2Fc^2^)/3'
_refine_ls_weighting_scheme calc
_refine_ls_wR_factor_gt 0.0887
_refine_ls_wR_factor_ref 0.0931
_reflns_number_gt 3728
_reflns_number_total 4472
_reflns_threshold_expression >2sigma(I)
_cod_data_source_file C0CE00474J.TXT
_cod_data_source_block 11
_cod_database_code 7205385

loop_
_symmetry_equiv_pos_as_xyz
'x, y, z'
'-x, -y, -z'

loop_
_atom_site_label
_atom_site_type_symbol
_atom_site_fract_x
_atom_site_fract_y
_atom_site_fract_z
_atom_site_U_iso_or_equiv
_atom_site_adp_type
_atom_site_occupancy
_atom_site_symmetry_multiplicity
_atom_site_calc_flag
_atom_site_refinement_flags
_atom_site_disorder_assembly
_atom_site_disorder_group
Ce Ce -0.37853(4) 0.56670(3) 0.675511(19) 0.01385(10) Uani 1 1 d . . .
O1 O -0.2484(4) 0.4065(3) 0.5468(2) 0.0145(7) Uani 1 1 d . . .
O2 O -0.3896(4) 0.3416(4) 0.4435(2) 0.0189(8) Uani 1 1 d . . .
C3 C -0.2877(6) 0.3145(5) 0.5137(3) 0.0166(10) Uani 1 1 d . . .
C4 C -0.2093(6) 0.1595(5) 0.5590(3) 0.0133(10) Uani 1 1 d . . .
C5 C -0.2483(6) 0.0544(5) 0.5226(3) 0.0152(10) Uani 1 1 d . . .
H5 H -0.3197 0.0782 0.4679 0.018 Uiso 1 1 calc R . .
C6 C -0.1805(6) -0.0864(5) 0.5682(3) 0.0161(10) Uani 1 1 d . . .
C7 C -0.2194(6) -0.2011(5) 0.5325(3) 0.0151(10) Uani 1 1 d . . .
O8 O -0.2013(4) -0.3158(4) 0.5796(2) 0.0175(7) Uani 1 1 d . . .
O9 O -0.2718(5) -0.1732(4) 0.4457(2) 0.0236(8) Uani 1 1 d D . .
H9 H -0.2671 -0.2571 0.4293 0.035 Uiso 1 1 d RD . .
C10 C -0.0721(6) -0.1234(5) 0.6468(3) 0.0148(10) Uani 1 1 d . . .
H10 H -0.0272 -0.2194 0.6774 0.018 Uiso 1 1 calc R . .
C11 C -0.0300(6) -0.0170(5) 0.6801(3) 0.0141(10) Uani 1 1 d . . .
C12 C -0.0965(6) 0.1241(5) 0.6367(3) 0.0150(10) Uani 1 1 d . . .
H12 H -0.0659 0.1954 0.6594 0.018 Uiso 1 1 calc R . .
O13 O 0.0783(4) -0.0654(4) 0.7589(2) 0.0171(7) Uani 1 1 d . . .
C14 C 0.1174(7) 0.0384(5) 0.8026(3) 0.0181(11) Uani 1 1 d . . .
H14A H 0.0068 0.1263 0.8080 0.022 Uiso 1 1 calc R . .
H14B H 0.2075 0.0664 0.7674 0.022 Uiso 1 1 calc R . .
C15 C 0.1920(6) -0.0403(5) 0.8972(3) 0.0141(10) Uani 1 1 d . . .
H15A H 0.1033 -0.0721 0.9306 0.017 Uiso 1 1 calc R . .
H15B H 0.3043 -0.1265 0.8912 0.017 Uiso 1 1 calc R . .
O16 O 0.2271(5) 0.0595(4) 0.9455(2) 0.0184(8) Uani 1 1 d . . .
C17 C 0.2900(6) 0.0123(5) 1.0354(3) 0.0173(10) Uani 1 1 d . . .
C18 C 0.3247(6) -0.1268(5) 1.0784(3) 0.0171(10) Uani 1 1 d . . .
H18 H 0.3063 -0.1955 1.0460 0.021 Uiso 1 1 calc R . .
C19 C 0.3876(6) -0.1636(5) 1.1708(3) 0.0167(10) Uani 1 1 d . . .
C20 C 0.4020(6) -0.3084(5) 1.2176(3) 0.0145(10) Uani 1 1 d . . .
O21 O 0.4732(5) -0.3527(4) 1.2978(2) 0.0179(7) Uani 1 1 d . . .
O22 O 0.3372(5) -0.3815(4) 1.1785(2) 0.0183(7) Uani 1 1 d . . .
C23 C 0.4151(6) -0.0631(5) 1.2186(3) 0.0131(10) Uani 1 1 d . . .
H23 H 0.4601 -0.0895 1.2804 0.016 Uiso 1 1 calc R . .
C24 C 0.3760(6) 0.0759(5) 1.1750(3) 0.0151(10) Uani 1 1 d . . .
C25 C 0.3901(6) 0.1917(5) 1.2258(3) 0.0146(10) Uani 1 1 d . . .
O26 O 0.4879(5) 0.1583(4) 1.2969(2) 0.0192(8) Uani 1 1 d . . .
O27 O 0.2971(5) 0.3239(4) 1.1957(2) 0.0215(8) Uani 1 1 d . . .
C28 C 0.3102(6) 0.1153(5) 1.0840(3) 0.0144(10) Uani 1 1 d . . .
H28 H 0.2794 0.2115 1.0554 0.017 Uiso 1 1 calc R . .
O29 O -0.0489(4) 0.4179(4) 0.7146(2) 0.0203(8) Uani 1 1 d D . .
H29A H -0.1137 0.5087 0.7271 0.030 Uiso 1 1 d RD . .
H29B H 0.0355 0.4128 0.6719 0.030 Uiso 1 1 d RD . .
O30 O -0.6675(5) 0.6474(4) 0.7640(3) 0.0233(8) Uani 1 1 d D . .
H30A H -0.6868 0.5859 0.8109 0.035 Uiso 1 1 d RD . .
H30B H -0.7520 0.7385 0.7556 0.035 Uiso 1 1 d RD . .
O31 O 0.2323(4) 0.4117(4) 0.6057(2) 0.0179(7) Uani 1 1 d . . .
H31A H 0.2375 0.4711 0.5557 0.027 Uiso 1 1 d R . .
H31B H 0.3334 0.3911 0.6390 0.027 Uiso 1 1 d R . .

loop_
_atom_site_aniso_label
_atom_site_aniso_U_11
_atom_site_aniso_U_22
_atom_site_aniso_U_33
_atom_site_aniso_U_23
_atom_site_aniso_U_13
_atom_site_aniso_U_12
Ce 0.02002(16) 0.00953(15) 0.01292(15) -0.00086(9) -0.00272(10) -0.00676(11)
O1 0.0227(17) 0.0072(17) 0.0147(17) -0.0022(13) -0.0032(14) -0.0068(14)
O2 0.0239(18) 0.0127(18) 0.0188(18) 0.0010(14) -0.0071(15) -0.0061(15)
C3 0.015(2) 0.012(3) 0.018(3) 0.000(2) -0.002(2) -0.001(2)
C4 0.008(2) 0.014(3) 0.014(2) -0.0031(19) 0.0024(18) 0.0003(18)
C5 0.016(2) 0.014(3) 0.015(2) -0.0042(19) 0.0013(19) -0.0039(19)
C6 0.015(2) 0.014(3) 0.019(3) -0.002(2) 0.001(2) -0.006(2)
C7 0.012(2) 0.015(3) 0.017(3) -0.005(2) 0.0000(19) -0.0025(19)
O8 0.0239(18) 0.0119(18) 0.0176(18) -0.0014(14) 0.0008(14) -0.0083(14)
O9 0.041(2) 0.018(2) 0.0183(19) 0.0002(15) -0.0081(16) -0.0183(17)
C10 0.018(2) 0.011(2) 0.016(2) -0.0002(19) 0.0015(19) -0.0058(19)
C11 0.014(2) 0.017(3) 0.012(2) 0.0009(19) -0.0005(18) -0.0077(19)
C12 0.018(2) 0.014(3) 0.013(2) -0.0031(19) -0.0004(19) -0.007(2)
O13 0.0232(18) 0.0108(18) 0.0173(18) -0.0028(14) -0.0043(14) -0.0060(14)
C14 0.025(3) 0.011(3) 0.020(3) 0.000(2) -0.003(2) -0.009(2)
C15 0.018(2) 0.014(3) 0.013(2) -0.0035(19) -0.0040(19) -0.008(2)
O16 0.0324(19) 0.0134(18) 0.0119(17) 0.0027(14) -0.0078(14) -0.0123(15)
C17 0.018(2) 0.017(3) 0.017(3) -0.003(2) -0.001(2) -0.008(2)
C18 0.022(3) 0.014(3) 0.017(3) 0.001(2) -0.002(2) -0.010(2)
C19 0.016(2) 0.014(3) 0.020(3) -0.004(2) 0.000(2) -0.005(2)
C20 0.014(2) 0.012(2) 0.016(2) -0.0072(19) 0.0025(19) -0.0021(19)
O21 0.0292(19) 0.0128(18) 0.0156(18) 0.0047(14) -0.0083(15) -0.0138(15)
O22 0.0269(19) 0.0126(18) 0.0179(18) 0.0007(14) -0.0045(15) -0.0107(15)
C23 0.012(2) 0.012(2) 0.013(2) -0.0020(19) 0.0010(18) -0.0023(19)
C24 0.015(2) 0.014(3) 0.019(3) -0.007(2) 0.0005(19) -0.008(2)
C25 0.016(2) 0.016(3) 0.014(2) -0.0015(19) 0.0039(19) -0.008(2)
O26 0.0286(19) 0.0135(18) 0.0158(18) 0.0015(14) -0.0076(15) -0.0092(15)
O27 0.034(2) 0.0116(18) 0.0193(19) 0.0013(14) -0.0101(16) -0.0103(16)
C28 0.016(2) 0.012(3) 0.015(2) 0.0022(19) -0.0018(19) -0.0053(19)
O29 0.0226(18) 0.0162(19) 0.0180(18) -0.0024(14) 0.0022(14) -0.0035(15)
O30 0.0215(18) 0.0101(18) 0.033(2) -0.0025(15) 0.0027(16) -0.0010(14)
O31 0.0235(18) 0.0171(19) 0.0165(18) -0.0017(14) -0.0033(14) -0.0114(15)

loop_
_atom_type_symbol
_atom_type_description
_atom_type_scat_dispersion_real
_atom_type_scat_dispersion_imag
_atom_type_scat_source
C C 0.0033 0.0016 'International Tables Vol C Tables 4.2.6.8 and 6.1.1.4'
H H 0.0000 0.0000 'International Tables Vol C Tables 4.2.6.8 and 6.1.1.4'
Ce Ce -0.2486 2.6331 'International Tables Vol C Tables 4.2.6.8 and 6.1.1.4'
O O 0.0106 0.0060 'International Tables Vol C Tables 4.2.6.8 and 6.1.1.4'

loop_
_geom_angle_atom_site_label_1
_geom_angle_atom_site_label_2
_geom_angle_atom_site_label_3
_geom_angle
_geom_angle_site_symmetry_1
_geom_angle_site_symmetry_3
_geom_angle_publ_flag
O2 Ce O8 89.22(11) 2_466 1_565 ?
O2 Ce O27 133.93(11) 2_466 2_567 ?
O8 Ce O27 83.44(11) 1_565 2_567 ?
O2 Ce O29 146.24(12) 2_466 . ?
O8 Ce O29 72.70(11) 1_565 . ?
O27 Ce O29 73.31(11) 2_567 . ?
O2 Ce O30 76.25(12) 2_466 . ?
O8 Ce O30 137.05(11) 1_565 . ?
O27 Ce O30 78.79(12) 2_567 . ?
O29 Ce O30 135.88(11) . . ?
O2 Ce O21 84.33(11) 2_466 2_557 ?
O8 Ce O21 146.68(11) 1_565 2_557 ?
O27 Ce O21 123.63(11) 2_567 2_557 ?
O29 Ce O21 95.27(11) . 2_557 ?
O30 Ce O21 72.70(11) . 2_557 ?
O2 Ce O1 75.21(11) 2_466 . ?
O8 Ce O1 75.11(11) 1_565 . ?
O27 Ce O1 143.88(11) 2_567 . ?
O29 Ce O1 72.71(11) . . ?
O30 Ce O1 135.88(11) . . ?
O21 Ce O1 71.62(11) 2_557 . ?
O2 Ce O22 130.28(11) 2_466 2_557 ?
O8 Ce O22 139.49(10) 1_565 2_557 ?
O27 Ce O22 74.80(11) 2_567 2_557 ?
O29 Ce O22 68.51(11) . 2_557 ?
O30 Ce O22 71.62(11) . 2_557 ?
O21 Ce O22 50.50(10) 2_557 2_557 ?
O1 Ce O22 103.45(10) . 2_557 ?
O2 Ce O26 84.54(11) 2_466 2_567 ?
O8 Ce O26 69.68(11) 1_565 2_567 ?
O27 Ce O26 50.29(10) 2_567 2_567 ?
O29 Ce O26 113.80(11) . 2_567 ?
O30 Ce O26 68.86(11) . 2_567 ?
O21 Ce O26 141.49(11) 2_557 2_567 ?
O1 Ce O26 139.37(10) . 2_567 ?
O22 Ce O26 116.39(11) 2_557 2_567 ?
O2 Ce C20 108.40(12) 2_466 2_557 ?
O8 Ce C20 150.20(12) 1_565 2_557 ?
O27 Ce C20 99.60(12) 2_567 2_557 ?
O29 Ce C20 79.77(12) . 2_557 ?
O30 Ce C20 71.92(12) . 2_557 ?
O21 Ce C20 25.41(11) 2_557 2_557 ?
O1 Ce C20 86.13(12) . 2_557 ?
O22 Ce C20 25.21(12) 2_557 2_557 ?
O26 Ce C20 134.10(12) 2_567 2_557 ?
O2 Ce C25 109.29(12) 2_466 2_567 ?
O8 Ce C25 74.49(12) 1_565 2_567 ?
O27 Ce C25 25.30(12) 2_567 2_567 ?
O29 Ce C25 93.38(12) . 2_567 ?
O30 Ce C25 72.83(12) . 2_567 ?
O21 Ce C25 138.30(12) 2_557 2_567 ?
O1 Ce C25 149.18(11) . 2_567 ?
O22 Ce C25 96.31(12) 2_557 2_567 ?
O26 Ce C25 25.00(11) 2_567 2_567 ?
C20 Ce C25 119.08(13) 2_557 2_567 ?
O2 Ce H29A 153.9 2_466 . ?
O8 Ce H29A 66.1 1_565 . ?
O27 Ce H29A 54.9 2_567 . ?
O29 Ce H29A 19.9 . . ?
O30 Ce H29A 127.5 . . ?
O21 Ce H29A 111.3 2_557 . ?
O1 Ce H29A 89.6 . . ?
O22 Ce H29A 73.4 2_557 . ?
O26 Ce H29A 94.1 2_567 . ?
C20 Ce H29A 91.2 2_557 . ?
C25 Ce H29A 73.5 2_567 . ?
C3 O1 Ce 134.0(3) . . ?
C3 O2 Ce 168.8(3) . 2_466 ?
O1 C3 O2 124.5(4) . . ?
O1 C3 C4 118.8(4) . . ?
O2 C3 C4 116.8(4) . . ?
C5 C4 C12 121.1(4) . . ?
C5 C4 C3 119.9(4) . . ?
C12 C4 C3 118.9(4) . . ?
C4 C5 C6 118.7(4) . . ?
C4 C5 H5 120.7 . . ?
C6 C5 H5 120.7 . . ?
C10 C6 C5 121.3(5) . . ?
C10 C6 C7 118.1(4) . . ?
C5 C6 C7 120.6(4) . . ?
O8 C7 O9 122.1(4) . . ?
O8 C7 C6 123.1(4) . . ?
O9 C7 C6 114.7(4) . . ?
C7 O8 Ce 141.3(3) . 1_545 ?
C7 O9 H9 105.9 . . ?
C6 C10 C11 118.9(4) . . ?
C6 C10 H10 120.6 . . ?
C11 C10 H10 120.6 . . ?
O13 C11 C12 124.7(4) . . ?
O13 C11 C10 114.1(4) . . ?
C12 C11 C10 121.2(4) . . ?
C11 C12 C4 118.8(4) . . ?
C11 C12 H12 120.6 . . ?
C4 C12 H12 120.6 . . ?
C11 O13 C14 118.3(4) . . ?
O13 C14 C15 104.0(4) . . ?
O13 C14 H14A 111.0 . . ?
C15 C14 H14A 111.0 . . ?
O13 C14 H14B 111.0 . . ?
C15 C14 H14B 111.0 . . ?
H14A C14 H14B 109.0 . . ?
O16 C15 C14 106.7(4) . . ?
O16 C15 H15A 110.4 . . ?
C14 C15 H15A 110.4 . . ?
O16 C15 H15B 110.4 . . ?
C14 C15 H15B 110.4 . . ?
H15A C15 H15B 108.6 . . ?
C17 O16 C15 116.8(4) . . ?
O16 C17 C18 123.4(4) . . ?
O16 C17 C28 115.9(4) . . ?
C18 C17 C28 120.6(4) . . ?
C17 C18 C19 118.8(5) . . ?
C17 C18 H18 120.6 . . ?
C19 C18 H18 120.6 . . ?
C23 C19 C18 120.9(4) . . ?
C23 C19 C20 122.0(4) . . ?
C18 C19 C20 116.7(4) . . ?
O22 C20 O21 120.9(4) . . ?
O22 C20 C19 119.8(4) . . ?
O21 C20 C19 119.3(4) . . ?
O22 C20 Ce 61.4(2) . 2_557 ?
O21 C20 Ce 59.8(2) . 2_557 ?
C19 C20 Ce 171.0(3) . 2_557 ?
C20 O21 Ce 94.8(3) . 2_557 ?
C20 O22 Ce 93.3(3) . 2_557 ?
C24 C23 C19 119.3(4) . . ?
C24 C23 H23 120.3 . . ?
C19 C23 H23 120.3 . . ?
C23 C24 C28 120.6(4) . . ?
C23 C24 C25 121.4(4) . . ?
C28 C24 C25 117.8(4) . . ?
O26 C25 O27 121.1(4) . . ?
O26 C25 C24 120.6(4) . . ?
O27 C25 C24 118.4(4) . . ?
O26 C25 Ce 63.3(3) . 2_567 ?
O27 C25 Ce 57.8(2) . 2_567 ?
C24 C25 Ce 174.3(3) . 2_567 ?
C25 O26 Ce 91.7(3) . 2_567 ?
C25 O27 Ce 96.9(3) . 2_567 ?
C24 C28 C17 119.6(4) . . ?
C24 C28 H28 120.2 . . ?
C17 C28 H28 120.2 . . ?
Ce O29 H29A 53.4 . . ?
Ce O29 H29B 120.4 . . ?
H29A O29 H29B 113.0 . . ?
Ce O30 H30A 120.6 . . ?
Ce O30 H30B 122.8 . . ?
H30A O30 H30B 116.4 . . ?
H31A O31 H31B 105.6 . . ?

loop_
_geom_bond_atom_site_label_1
_geom_bond_atom_site_label_2
_geom_bond_distance
_geom_bond_site_symmetry_2
_geom_bond_publ_flag
Ce O2 2.414(3) 2_466 ?
Ce O8 2.502(3) 1_565 ?
Ce O27 2.528(3) 2_567 ?
Ce O29 2.528(3) . ?
Ce O30 2.520(4) . ?
Ce O21 2.560(3) 2_557 ?
Ce O1 2.562(3) . ?
Ce O22 2.596(3) 2_557 ?
Ce O26 2.651(3) 2_567 ?
Ce C20 2.951(5) 2_557 ?
Ce C25 2.966(5) 2_567 ?
Ce H29A 2.1196 . ?
O1 C3 1.252(6) . ?
O2 C3 1.269(6) . ?
O2 Ce 2.414(3) 2_466 ?
C3 C4 1.513(6) . ?
C4 C5 1.393(7) . ?
C4 C12 1.398(6) . ?
C5 C6 1.396(7) . ?
C5 H5 0.9500 . ?
C6 C10 1.387(7) . ?
C6 C7 1.477(7) . ?
C7 O8 1.233(6) . ?
C7 O9 1.311(6) . ?
O8 Ce 2.502(3) 1_545 ?
O9 H9 0.8997 . ?
C10 C11 1.397(7) . ?
C10 H10 0.9500 . ?
C11 O13 1.385(5) . ?
C11 C12 1.387(7) . ?
C12 H12 0.9500 . ?
O13 C14 1.436(6) . ?
C14 C15 1.519(6) . ?
C14 H14A 0.9900 . ?
C14 H14B 0.9900 . ?
C15 O16 1.423(6) . ?
C15 H15A 0.9900 . ?
C15 H15B 0.9900 . ?
O16 C17 1.381(6) . ?
C17 C18 1.393(7) . ?
C17 C28 1.398(7) . ?
C18 C19 1.411(7) . ?
C18 H18 0.9500 . ?
C19 C23 1.395(7) . ?
C19 C20 1.503(7) . ?
C20 O22 1.259(6) . ?
C20 O21 1.271(5) . ?
C20 Ce 2.951(5) 2_557 ?
O21 Ce 2.560(3) 2_557 ?
O22 Ce 2.596(3) 2_557 ?
C23 C24 1.390(7) . ?
C23 H23 0.9500 . ?
C24 C28 1.398(6) . ?
C24 C25 1.508(7) . ?
C25 O26 1.254(6) . ?
C25 O27 1.277(6) . ?
C25 Ce 2.966(5) 2_567 ?
O26 Ce 2.651(3) 2_567 ?
O27 Ce 2.528(3) 2_567 ?
C28 H28 0.9500 . ?
O29 H29A 0.8992 . ?
O29 H29B 0.8998 . ?
O30 H30A 0.9214 . ?
O30 H30B 0.9008 . ?
O31 H31A 0.8981 . ?
O31 H31B 0.9019 . ?

loop_
_geom_hbond_atom_site_label_D
_geom_hbond_atom_site_label_H
_geom_hbond_atom_site_label_A
_geom_hbond_distance_DH
_geom_hbond_distance_HA
_geom_hbond_distance_DA
_geom_hbond_angle_DHA
_geom_hbond_site_symmetry_A
O9 H9 O31 0.90 1.63 2.520(5) 172 2_556
O29 H29A O27 0.90 2.17 3.019(5) 156 2_567
O29 H29B O31 0.90 1.83 2.718(5) 167 .
O30 H30B O13 0.90 1.92 2.813(5) 170 1_465
O31 H31A O1 0.90 1.85 2.745(5) 180 2_566
O31 H31B O21 0.90 1.72 2.626(4) 180 2_657

loop_
_platon_squeeze_void_nr
_platon_squeeze_void_average_x
_platon_squeeze_void_average_y
_platon_squeeze_void_average_z
_platon_squeeze_void_volume
_platon_squeeze_void_count_electrons
_platon_squeeze_void_content
1 -0.050 0.500 1.000 179 54 ' '
